data_7111132
loop_
_publ_author_name
'Cheung, Eugene'
'Kang, Ting'
'Scheffer, John R.'
'Trotter, James'

_publ_section_title
;
 Latent chemical behavior revealed in the crystalline state: novel
 photochemistry of a cis-9-decalyl aryl ketone
;
_journal_issue 23
_journal_name_full 'Chemical Communications'
_journal_page_first 2309
_journal_paper_doi 10.1039/b007398i
_journal_year 2000
_chemical_formula_moiety 'C19 H24 O3 '
_chemical_formula_sum 'C19 H24 O3'
_chemical_formula_weight 300.40
_space_group_IT_number 2
_symmetry_cell_setting triclinic
_symmetry_Int_Tables_number 2
_symmetry_space_group_name_Hall '-P 1'
_symmetry_space_group_name_H-M 'P -1'
_audit_creation_date 1999-09-10
_audit_creation_method 'by teXsan v1.8'
_audit_update_record
;
?
;
_cell_angle_alpha 90.99(3)
_cell_angle_beta 109.53(3)
_cell_angle_gamma 79.04(3)
_cell_formula_units_Z 2
_cell_length_a 8.083(3)
_cell_length_b 17.365(7)
_cell_length_c 6.182(2)
_cell_measurement_reflns_used 15
_cell_measurement_temperature 294.2
_cell_measurement_theta_max 57.3
_cell_measurement_theta_min 56.6
_cell_volume 801.9(5)
_computing_cell_refinement 'MSC/AFC Diffractometer Control'
_computing_data_collection 'MSC/AFC Diffractometer Control'
_computing_data_reduction 'teXsan (MSC, 1992-1997)'
_computing_publication_material 'teXsan (MSC, 1992-1997)'
_computing_structure_refinement 'teXsan (MSC, 1992-1997)'
_computing_structure_solution
;
SIR97 (Altomare, et. al. 1998)
;
_diffrn_ambient_temperature 294.2
_diffrn_measurement_device_type 'Rigaku AFC6S'
_diffrn_measurement_method \w-2\q
_diffrn_orient_matrix_UB_11 0.05915
_diffrn_orient_matrix_UB_12 -0.03277
_diffrn_orient_matrix_UB_13 -0.09824
_diffrn_orient_matrix_UB_21 0.03835
_diffrn_orient_matrix_UB_22 -0.04502
_diffrn_orient_matrix_UB_23 0.11600
_diffrn_orient_matrix_UB_31 -0.11379
_diffrn_orient_matrix_UB_32 -0.01868
_diffrn_orient_matrix_UB_33 -0.08014
_diffrn_radiation_detector 'scintillation counter'
_diffrn_radiation_monochromator graphite
_diffrn_radiation_source 'X-ray tube'
_diffrn_radiation_type 'Cu K\a'
_diffrn_radiation_wavelength 1.5418
_diffrn_reflns_av_R_equivalents 0.01664
_diffrn_reflns_av_sigmaI/netI 0.030
_diffrn_reflns_limit_h_max 10
_diffrn_reflns_limit_h_min 0
_diffrn_reflns_limit_k_max 21
_diffrn_reflns_limit_k_min -21
_diffrn_reflns_limit_l_max 7
_diffrn_reflns_limit_l_min -7
_diffrn_reflns_number 3515
_diffrn_reflns_reduction_process 'Lp corrections applied'
_diffrn_reflns_theta_max 77.46
_diffrn_reflns_theta_min 2.60
_diffrn_standards_decay_% -0.27
_diffrn_standards_interval_count 200
_diffrn_standards_number 3
_exptl_absorpt_coefficient_mu 0.659
_exptl_absorpt_correction_T_max 0.984
_exptl_absorpt_correction_T_min 0.872
_exptl_absorpt_correction_type
;
\y scans (North,Phillips & Matthews, 1968)
;
_exptl_crystal_colour colorless
_exptl_crystal_density_diffrn 1.244
_exptl_crystal_density_meas ?
_exptl_crystal_description block
_exptl_crystal_F_000 324.00
_exptl_crystal_size_max 0.50
_exptl_crystal_size_mid 0.40
_exptl_crystal_size_min 0.40
_refine_diff_density_max 0.25
_refine_diff_density_min -0.24
_refine_ls_extinction_coef 0.000048(1)
_refine_ls_extinction_expression 'equ(3) Acta Cryst.(1968) A24, p213.'
_refine_ls_extinction_method 'Zachariasen (1967)'
_refine_ls_goodness_of_fit_all 3.602
_refine_ls_goodness_of_fit_ref 3.393
_refine_ls_hydrogen_treatment noref
_refine_ls_matrix_type full
_refine_ls_number_constraints 0
_refine_ls_number_parameters 200
_refine_ls_number_reflns 2814
_refine_ls_number_restraints 0
_refine_ls_R_factor_all 0.0706
_refine_ls_R_factor_gt 0.0600
_refine_ls_shift/su_max 0.0001
_refine_ls_shift/su_mean 0.0002
_refine_ls_structure_factor_coef F
_refine_ls_weighting_details unit
_refine_ls_weighting_scheme sigma
_refine_ls_wR_factor_all 0.0694
_refine_ls_wR_factor_ref 0.0604
_reflns_number_gt 2814
_reflns_number_total 3263
_reflns_threshold_expression I>3.00\s(I)
_cod_data_source_file b007398isup1.cif
_cod_data_source_block kt14
_cod_depositor_comments
;
The following automatic conversions were performed:

'_exptl_crystal_density_meas' value 'not measured' was changed to '?'
- the value is perceived as not measured.

Automatic conversion script
Id: cif_fix_values 3008 2015-01-20 13:52:24Z robertas 
;
_cod_original_sg_symbol_H-M 'P -1       '
_cod_original_formula_sum 'C19 H24 O3 '
_cod_database_code 7111132

loop_
_symmetry_equiv_pos_as_xyz
'   +x,   +y,   +z'
'   -x,   -y,   -z'

loop_
_atom_site_label
_atom_site_fract_x
_atom_site_fract_y
_atom_site_fract_z
_atom_site_U_iso_or_equiv
_atom_site_occupancy
_atom_site_adp_type
_atom_site_calc_flag
O(1) 0.1746(2) 0.3040(1) 0.4029(3) 0.0553(5) 1.000 Uani d
O(2) 0.8690(3) 0.4201(1) 0.1251(4) 0.0779(8) 1.000 Uani d
O(3) 0.6485(3) 0.4481(1) -0.2102(3) 0.0650(6) 1.000 Uani d
C(1) 0.2584(4) 0.1417(2) 0.0082(4) 0.0506(8) 1.000 Uani d
C(2) 0.4564(4) 0.1133(2) 0.1432(6) 0.071(1) 1.000 Uani d
C(3) 0.5033(4) 0.1187(2) 0.4039(5) 0.0558(8) 1.000 Uani d
C(4) 0.3604(3) 0.1752(2) 0.4656(4) 0.0468(7) 1.000 Uani d
C(5) 0.1757(3) 0.1502(2) 0.3688(4) 0.0476(7) 1.000 Uani d
C(6) 0.1225(4) 0.0711(2) 0.3408(5) 0.0598(9) 1.000 Uani d
C(7) -0.0787(4) 0.0897(2) 0.1926(6) 0.067(1) 1.000 Uani d
C(8) -0.1246(4) 0.1392(2) -0.0291(5) 0.0623(9) 1.000 Uani d
C(9) -0.0458(4) 0.2144(2) -0.0018(4) 0.0537(8) 1.000 Uani d
C(10) 0.1522(3) 0.1923(1) 0.1401(4) 0.0421(6) 1.000 Uani d
C(11) 0.2723(3) 0.2485(1) 0.2948(4) 0.0430(6) 1.000 Uani d
C(12) 0.3850(3) 0.2900(1) 0.2082(4) 0.0450(7) 1.000 Uani d
C(13) 0.3314(3) 0.3219(2) -0.0143(4) 0.0499(7) 1.000 Uani d
C(14) 0.4348(4) 0.3631(2) -0.0856(4) 0.0512(7) 1.000 Uani d
C(15) 0.6002(3) 0.3738(1) 0.0687(4) 0.0477(7) 1.000 Uani d
C(16) 0.6558(4) 0.3418(2) 0.2912(4) 0.0509(7) 1.000 Uani d
C(17) 0.5509(4) 0.3017(2) 0.3614(4) 0.0510(7) 1.000 Uani d
C(18) 0.7189(4) 0.4155(2) 0.0004(5) 0.0534(8) 1.000 Uani d
C(19) 0.7575(5) 0.4902(2) -0.2875(6) 0.076(1) 1.000 Uani d
H(1) -0.0602 0.2365 -0.1533 0.064 1.000 Uiso c
H(2) -0.1073 0.2531 0.0770 0.064 1.000 Uiso c
H(3) -0.2552 0.1546 -0.0943 0.075 1.000 Uiso c
H(4) -0.0799 0.1064 -0.1360 0.075 1.000 Uiso c
H(5) -0.1451 0.1180 0.2860 0.080 1.000 Uiso c
H(6) -0.1179 0.0397 0.1513 0.080 1.000 Uiso c
H(7) 0.1400 0.0466 0.4904 0.072 1.000 Uiso c
H(8) 0.1920 0.0364 0.2621 0.072 1.000 Uiso c
H(9) 0.0959 0.1833 0.4375 0.057 1.000 Uiso c
H(10) 0.3948 0.1875 0.6281 0.056 1.000 Uiso c
H(11) 0.5159 0.0664 0.4722 0.067 1.000 Uiso c
H(12) 0.6170 0.1367 0.4664 0.067 1.000 Uiso c
H(13) 0.4906 0.0583 0.1102 0.085 1.000 Uiso c
H(14) 0.5251 0.1453 0.0918 0.085 1.000 Uiso c
H(15) 0.2489 0.1726 -0.1281 0.061 1.000 Uiso c
H(16) 0.2044 0.0955 -0.0397 0.061 1.000 Uiso c
H(17) 0.5884 0.2791 0.5228 0.062 1.000 Uiso c
H(18) 0.7612 0.3487 0.3946 0.078 1.000 Uiso c
H(19) 0.3920 0.3895 -0.2388 0.068 1.000 Uiso c
H(20) 0.2173 0.3161 -0.1260 0.078 1.000 Uiso c
H(21) 0.8693 0.4547 -0.2801 0.091 1.000 Uiso c
H(22) 0.7847 0.5341 -0.1888 0.091 1.000 Uiso c
H(23) 0.1031 0.3369 0.3111 0.069 1.000 Uiso c
H(24) 0.6925 0.5104 -0.4464 0.091 1.000 Uiso c

loop_
_atom_site_aniso_label
_atom_site_aniso_U_11
_atom_site_aniso_U_22
_atom_site_aniso_U_33
_atom_site_aniso_U_12
_atom_site_aniso_U_13
_atom_site_aniso_U_23
O(1) 0.051(1) 0.064(1) 0.042(1) -0.0037(9) 0.0082(8) -0.0124(8)
O(2) 0.058(1) 0.079(2) 0.086(2) -0.029(1) -0.002(1) 0.017(1)
O(3) 0.070(1) 0.071(1) 0.054(1) -0.031(1) 0.010(1) 0.006(1)
C(1) 0.049(2) 0.062(2) 0.043(1) -0.017(1) 0.015(1) -0.011(1)
C(2) 0.050(2) 0.089(2) 0.066(2) -0.003(2) 0.015(1) -0.024(2)
C(3) 0.042(1) 0.061(2) 0.056(2) -0.008(1) 0.005(1) 0.004(1)
C(4) 0.039(1) 0.064(2) 0.032(1) -0.014(1) 0.003(1) 0.000(1)
C(5) 0.040(1) 0.061(2) 0.038(1) -0.011(1) 0.008(1) 0.002(1)
C(6) 0.054(2) 0.069(2) 0.055(2) -0.019(1) 0.011(1) 0.008(1)
C(7) 0.054(2) 0.080(2) 0.068(2) -0.029(2) 0.013(2) -0.004(2)
C(8) 0.043(2) 0.083(2) 0.055(2) -0.020(1) 0.003(1) -0.006(2)
C(9) 0.041(1) 0.069(2) 0.041(1) -0.009(1) 0.001(1) 0.000(1)
C(10) 0.038(1) 0.052(1) 0.032(1) -0.010(1) 0.005(1) -0.002(1)
C(11) 0.039(1) 0.053(1) 0.030(1) -0.007(1) 0.004(1) -0.006(1)
C(12) 0.046(1) 0.049(1) 0.034(1) -0.010(1) 0.004(1) -0.004(1)
C(13) 0.045(1) 0.058(2) 0.039(1) -0.015(1) 0.001(1) 0.001(1)
C(14) 0.053(2) 0.053(2) 0.040(1) -0.013(1) 0.004(1) 0.002(1)
C(15) 0.048(1) 0.043(1) 0.048(1) -0.011(1) 0.010(1) -0.004(1)
C(16) 0.046(1) 0.056(2) 0.043(1) -0.016(1) 0.001(1) -0.004(1)
C(17) 0.050(2) 0.061(2) 0.036(1) -0.016(1) 0.002(1) -0.002(1)
C(18) 0.052(2) 0.042(1) 0.062(2) -0.010(1) 0.011(1) -0.002(1)
C(19) 0.091(3) 0.077(2) 0.069(2) -0.039(2) 0.027(2) 0.001(2)

loop_
_atom_type_symbol
_atom_type_oxidation_number
_atom_type_number_in_cell
_atom_type_scat_dispersion_real
_atom_type_scat_dispersion_imag
_atom_type_scat_source
C 0 38 0.017 0.009
;International Tables for Crystallography
(1992, Vol. C, Tables 4.2.6.8 and 6.1.1.1)
;
H 0 48 0.000 0.000
;International Tables for Crystallography
(1992, Vol. C, Table 6.1.1.2)
;
O 0 6 0.047 0.032
;International Tables for Crystallography
(1992, Vol. C, Tables 4.2.6.8 and 6.1.1.1)
;

loop_
_geom_angle_atom_site_label_1
_geom_angle_atom_site_label_2
_geom_angle_atom_site_label_3
_geom_angle
_geom_angle_publ_flag
C(11) O(1) H(23) 111.3 no
C(18) O(3) C(19) 117.0(2) yes
C(2) C(1) C(10) 107.9(2) yes
C(2) C(1) H(1) 109.8 no
C(2) C(1) H(2) 109.8 no
C(10) C(1) H(1) 109.9 no
C(10) C(1) H(2) 109.9 no
H(1) C(1) H(2) 109.5 no
C(1) C(2) C(3) 115.4(2) yes
C(1) C(2) H(3) 108.0 no
C(1) C(2) H(4) 108.0 no
C(3) C(2) H(3) 108.0 no
C(3) C(2) H(4) 108.0 no
H(3) C(2) H(4) 109.5 no
C(2) C(3) C(4) 115.2(2) yes
C(2) C(3) H(5) 108.0 no
C(2) C(3) H(6) 108.0 no
C(4) C(3) H(5) 108.0 no
C(4) C(3) H(6) 108.0 no
H(5) C(3) H(6) 109.5 no
C(3) C(4) C(5) 104.1(2) yes
C(3) C(4) H(7) 110.8 no
C(3) C(4) H(8) 110.8 no
C(5) C(4) H(7) 110.8 no
C(5) C(4) H(8) 110.8 no
H(7) C(4) H(8) 109.5 no
C(4) C(5) C(6) 132.5(2) yes
C(4) C(5) C(10) 113.7(2) yes
C(4) C(5) H(9) 106.8 no
C(6) C(5) C(10) 87.0(2) yes
C(6) C(5) H(9) 106.8 no
C(10) C(5) H(9) 106.8 no
C(5) C(6) C(7) 111.4(2) yes
C(5) C(6) C(11) 85.8(2) yes
C(5) C(6) H(10) 114.3 no
C(7) C(6) C(11) 113.6(2) yes
C(7) C(6) H(10) 114.3 no
C(11) C(6) H(10) 114.3 no
C(6) C(7) C(8) 111.9(2) yes
C(6) C(7) H(11) 108.9 no
C(6) C(7) H(12) 108.9 no
C(8) C(7) H(11) 108.9 no
C(8) C(7) H(12) 108.9 no
H(11) C(7) H(12) 109.5 no
C(7) C(8) C(9) 113.8(2) yes
C(7) C(8) H(13) 108.4 no
C(7) C(8) H(14) 108.4 no
C(9) C(8) H(13) 108.3 no
C(9) C(8) H(14) 108.4 no
H(13) C(8) H(14) 109.5 no
C(8) C(9) C(10) 114.9(2) yes
C(8) C(9) H(15) 108.1 no
C(8) C(9) H(16) 108.1 no
C(10) C(9) H(15) 108.1 no
C(10) C(9) H(16) 108.1 no
H(15) C(9) H(16) 109.5 no
C(1) C(10) C(5) 109.9(2) yes
C(1) C(10) C(9) 111.7(2) yes
C(1) C(10) C(11) 126.6(2) yes
C(5) C(10) C(9) 110.9(2) yes
C(5) C(10) C(11) 85.5(2) yes
C(9) C(10) C(11) 109.0(2) yes
O(1) C(11) C(6) 106.8(2) yes
O(1) C(11) C(10) 112.1(2) yes
O(1) C(11) C(12) 108.3(2) yes
C(6) C(11) C(10) 85.2(2) yes
C(6) C(11) C(12) 120.3(2) yes
C(10) C(11) C(12) 122.1(2) yes
C(11) C(12) C(13) 123.5(2) yes
C(11) C(12) C(17) 119.1(2) yes
C(13) C(12) C(17) 117.3(2) yes
C(12) C(13) C(14) 122.0(2) yes
C(12) C(13) H(20) 120.5 no
C(14) C(13) H(20) 117.4 no
C(13) C(14) C(15) 119.9(2) yes
C(13) C(14) H(19) 121.8 no
C(15) C(14) H(19) 118.1 no
C(14) C(15) C(16) 118.7(2) yes
C(14) C(15) C(18) 122.3(2) yes
C(16) C(15) C(18) 119.0(2) yes
C(15) C(16) C(17) 121.0(2) yes
C(15) C(16) H(18) 120.3 no
C(17) C(16) H(18) 118.7 no
C(12) C(17) C(16) 121.1(2) yes
C(12) C(17) H(17) 117.1 no
C(16) C(17) H(17) 121.9 no
O(2) C(18) O(3) 122.2(3) yes
O(2) C(18) C(15) 123.6(3) yes
O(3) C(18) C(15) 114.1(2) yes
O(3) C(19) H(21) 109.5 no
O(3) C(19) H(22) 109.5 no
O(3) C(19) H(24) 109.5 no
H(21) C(19) H(22) 109.5 no
H(21) C(19) H(24) 109.5 no
H(22) C(19) H(24) 109.5 no

loop_
_geom_bond_atom_site_label_1
_geom_bond_atom_site_label_2
_geom_bond_distance
_geom_bond_publ_flag
O(1) C(11) 1.428(3) yes
O(1) H(23) 0.81 no
O(2) C(18) 1.217(3) yes
O(3) C(18) 1.322(3) yes
O(3) C(19) 1.441(4) yes
C(1) C(2) 1.542(4) yes
C(1) C(10) 1.522(3) yes
C(1) H(1) 0.98 no
C(1) H(2) 0.98 no
C(2) C(3) 1.528(4) yes
C(2) H(3) 0.98 no
C(2) H(4) 0.98 no
C(3) C(4) 1.551(4) yes
C(3) H(5) 0.98 no
C(3) H(6) 0.98 no
C(4) C(5) 1.505(4) yes
C(4) H(7) 0.98 no
C(4) H(8) 0.98 no
C(5) C(6) 1.554(3) yes
C(5) C(10) 1.541(3) yes
C(5) H(9) 0.98 no
C(6) C(7) 1.515(4) yes
C(6) C(11) 1.562(3) yes
C(6) H(10) 0.98 no
C(7) C(8) 1.533(4) yes
C(7) H(11) 0.98 no
C(7) H(12) 0.98 no
C(8) C(9) 1.524(4) yes
C(8) H(13) 0.98 no
C(8) H(14) 0.98 no
C(9) C(10) 1.527(4) yes
C(9) H(15) 0.98 no
C(9) H(16) 0.98 no
C(10) C(11) 1.586(3) yes
C(11) C(12) 1.492(4) yes
C(12) C(13) 1.387(3) yes
C(12) C(17) 1.408(3) yes
C(13) C(14) 1.375(4) yes
C(13) H(20) 0.97 no
C(14) C(15) 1.402(4) yes
C(14) H(19) 0.98 no
C(15) C(16) 1.385(4) yes
C(15) C(18) 1.473(4) yes
C(16) C(17) 1.369(4) yes
C(16) H(18) 0.91 no
C(17) H(17) 1.00 no
C(19) H(21) 0.98 no
C(19) H(22) 0.98 no
C(19) H(24) 0.98 no

loop_
_geom_contact_atom_site_label_1
_geom_contact_atom_site_label_2
_geom_contact_distance
_geom_contact_site_symmetry_2
_geom_contact_publ_flag
O(1) O(2) 2.917(3) 1_455 no
O(1) C(14) 3.426(3) 1_556 no
O(1) C(13) 3.427(3) 1_556 no
O(2) C(19) 3.502(4) 2_765 no
O(3) C(16) 3.577(3) 1_554 no

loop_
_geom_torsion_atom_site_label_1
_geom_torsion_atom_site_label_2
_geom_torsion_atom_site_label_3
_geom_torsion_atom_site_label_4
_geom_torsion
_geom_torsion_publ_flag
O(1) C(11) C(6) C(5) 82.0(2) no
O(1) C(11) C(6) C(7) -166.5(2) no
O(1) C(11) C(6) H(10) -32.8(3) no
O(1) C(11) C(10) C(1) 35.3(3) no
O(1) C(11) C(10) C(5) -76.2(2) no
O(1) C(11) C(10) C(9) 173.2(2) no
O(1) C(11) C(12) C(13) -94.1(3) no
O(1) C(11) C(12) C(17) 82.2(3) no
O(2) C(18) O(3) C(19) -0.2(4) no
O(2) C(18) C(15) C(14) -173.8(3) no
O(2) C(18) C(15) C(16) 4.1(4) no
O(3) C(18) C(15) C(14) 6.2(4) no
O(3) C(18) C(15) C(16) -175.8(3) no
C(1) C(2) C(3) C(4) -49.6(4) no
C(1) C(2) C(3) H(5) 71.2(3) no
C(1) C(2) C(3) H(6) -170.5(3) no
C(1) C(10) C(5) C(4) 66.8(3) no
C(1) C(10) C(5) C(6) -157.5(2) no
C(1) C(10) C(5) H(9) -50.8(3) no
C(1) C(10) C(9) C(8) -176.8(3) no
C(1) C(10) C(9) H(15) 62.4(3) no
C(1) C(10) C(9) H(16) -56.0(3) no
C(1) C(10) C(11) C(6) 141.4(3) no
C(1) C(10) C(11) C(12) -95.6(3) no
C(2) C(1) C(10) C(5) -54.7(3) no
C(2) C(1) C(10) C(9) 68.8(3) no
C(2) C(1) C(10) C(11) -154.2(2) no
C(2) C(3) C(4) C(5) 51.9(3) no
C(2) C(3) C(4) H(7) 171.0(3) no
C(2) C(3) C(4) H(8) -67.2(4) no
C(3) C(2) C(1) C(10) 48.5(3) no
C(3) C(2) C(1) H(1) 168.3(3) no
C(3) C(2) C(1) H(2) -71.2(3) no
C(3) C(4) C(5) C(6) -169.9(3) no
C(3) C(4) C(5) C(10) -61.0(3) no
C(3) C(4) C(5) H(9) 56.6(3) no
C(4) C(3) C(2) H(3) -170.5(3) no
C(4) C(3) C(2) H(4) 71.3(3) no
C(4) C(5) C(6) C(7) 36.6(4) no
C(4) C(5) C(6) C(11) 150.4(3) no
C(4) C(5) C(6) H(10) -94.8(4) no
C(4) C(5) C(10) C(9) -57.1(3) no
C(4) C(5) C(10) C(11) -165.7(2) no
C(5) C(4) C(3) H(5) -68.9(3) no
C(5) C(4) C(3) H(6) 172.7(3) no
C(5) C(6) C(7) C(8) 59.0(3) no
C(5) C(6) C(7) H(11) -61.4(3) no
C(5) C(6) C(7) H(12) 179.4(2) no
C(5) C(6) C(11) C(10) -29.7(2) no
C(5) C(6) C(11) C(12) -154.2(2) no
C(5) C(10) C(1) H(1) -174.5(2) no
C(5) C(10) C(1) H(2) 65.0(3) no
C(5) C(10) C(9) C(8) -53.9(3) no
C(5) C(10) C(9) H(15) -174.7(2) no
C(5) C(10) C(9) H(16) 66.9(3) no
C(5) C(10) C(11) C(6) 30.0(2) no
C(5) C(10) C(11) C(12) 152.9(2) no
C(6) C(5) C(4) H(7) 70.9(4) no
C(6) C(5) C(4) H(8) -50.8(4) no
C(6) C(5) C(10) C(9) 78.6(2) no
C(6) C(5) C(10) C(11) -30.1(2) no
C(6) C(7) C(8) C(9) -19.5(4) no
C(6) C(7) C(8) H(13) -140.1(3) no
C(6) C(7) C(8) H(14) 101.2(3) no
C(6) C(11) O(1) H(23) -162.8(2) no
C(6) C(11) C(10) C(9) -80.6(2) no
C(6) C(11) C(12) C(13) 142.9(3) no
C(6) C(11) C(12) C(17) -40.8(3) no
C(7) C(6) C(5) C(10) -83.3(2) no
C(7) C(6) C(5) H(9) 170.1(2) no
C(7) C(6) C(11) C(10) 81.9(2) no
C(7) C(6) C(11) C(12) -42.7(3) no
C(7) C(8) C(9) C(10) 17.6(4) no
C(7) C(8) C(9) H(15) 138.4(3) no
C(7) C(8) C(9) H(16) -103.2(3) no
C(8) C(7) C(6) C(11) -35.9(3) no
C(8) C(7) C(6) H(10) -169.6(3) no
C(8) C(9) C(10) C(11) 38.5(3) no
C(9) C(8) C(7) H(11) 100.9(3) no
C(9) C(8) C(7) H(12) -139.9(3) no
C(9) C(10) C(1) H(1) -51.0(3) no
C(9) C(10) C(1) H(2) -171.5(2) no
C(9) C(10) C(5) H(9) -174.7(2) no
C(9) C(10) C(11) C(12) 42.3(3) no
C(10) C(1) C(2) H(3) 169.4(2) no
C(10) C(1) C(2) H(4) -72.3(3) no
C(10) C(5) C(4) H(7) 179.9(2) no
C(10) C(5) C(4) H(8) 58.2(3) no
C(10) C(5) C(6) C(11) 30.5(2) no
C(10) C(5) C(6) H(10) 145.3(3) no
C(10) C(9) C(8) H(13) 138.2(3) no
C(10) C(9) C(8) H(14) -103.1(3) no
C(10) C(11) O(1) H(23) -71.3(3) no
C(10) C(11) C(6) H(10) -144.5(2) no
C(10) C(11) C(12) C(13) 38.4(4) no
C(10) C(11) C(12) C(17) -145.3(2) no
C(11) C(6) C(5) H(9) -76.1(2) no
C(11) C(6) C(7) H(11) -156.3(2) no
C(11) C(6) C(7) H(12) 84.4(3) no
C(11) C(10) C(1) H(1) 86.1(3) no
C(11) C(10) C(1) H(2) -34.4(4) no
C(11) C(10) C(5) H(9) 76.6(2) no
C(11) C(10) C(9) H(15) -82.3(3) no
C(11) C(10) C(9) H(16) 159.4(2) no
C(11) C(12) C(13) C(14) 176.8(3) no
C(11) C(12) C(13) H(20) -2.8(4) no
C(11) C(12) C(17) C(16) -177.7(3) no
C(11) C(12) C(17) H(17) 2.6(4) no
C(12) C(11) O(1) H(23) 66.3(3) no
C(12) C(11) C(6) H(10) 90.9(3) no
C(12) C(13) C(14) C(15) 0.0(4) no
C(12) C(13) C(14) H(19) -174.6(3) no
C(12) C(17) C(16) C(15) 1.5(4) no
C(12) C(17) C(16) H(18) 179.4(3) no
C(13) C(12) C(17) C(16) -1.1(4) no
C(13) C(12) C(17) H(17) 179.2(3) no
C(13) C(14) C(15) C(16) 0.3(4) no
C(13) C(14) C(15) C(18) 178.3(3) no
C(14) C(13) C(12) C(17) 0.4(4) no
C(14) C(15) C(16) C(17) -1.1(4) no
C(14) C(15) C(16) H(18) -178.9(3) no
C(15) C(14) C(13) H(20) 179.6(3) no
C(15) C(16) C(17) H(17) -178.8(3) no
C(15) C(18) O(3) C(19) 179.7(3) no
C(16) C(15) C(14) H(19) 175.1(3) no
C(17) C(12) C(13) H(20) -179.2(3) no
C(17) C(16) C(15) C(18) -179.1(3) no
C(18) O(3) C(19) H(21) 58.6(4) no
C(18) O(3) C(19) H(22) -61.4(4) no
C(18) O(3) C(19) H(24) 178.6(3) no
C(18) C(15) C(14) H(19) -6.9(4) no
C(18) C(15) C(16) H(18) 3.1(4) no
H(1) C(1) C(2) H(3) -70.8(3) no
H(1) C(1) C(2) H(4) 47.5(3) no
H(2) C(1) C(2) H(3) 49.7(3) no
H(2) C(1) C(2) H(4) 167.9(2) no
H(3) C(2) C(3) H(5) -49.6(4) no
H(3) C(2) C(3) H(6) 68.7(4) no
H(4) C(2) C(3) H(5) -167.9(2) no
H(4) C(2) C(3) H(6) -49.6(4) no
H(5) C(3) C(4) H(7) 50.2(4) no
H(5) C(3) C(4) H(8) 171.9(3) no
H(6) C(3) C(4) H(7) -68.1(4) no
H(6) C(3) C(4) H(8) 53.6(4) no
H(7) C(4) C(5) H(9) -62.5(3) no
H(8) C(4) C(5) H(9) 175.8(2) no
H(9) C(5) C(6) H(10) 38.7(3) no
H(10) C(6) C(7) H(11) 70.0(3) no
H(10) C(6) C(7) H(12) -49.2(3) no
H(11) C(7) C(8) H(13) -19.8(4) no
H(11) C(7) C(8) H(14) -138.5(3) no
H(12) C(7) C(8) H(13) 99.5(3) no
H(12) C(7) C(8) H(14) -19.2(4) no
H(13) C(8) C(9) H(15) -101.0(3) no
H(13) C(8) C(9) H(16) 17.4(4) no
H(14) C(8) C(9) H(15) 17.7(4) no
H(14) C(8) C(9) H(16) 136.1(3) no
H(17) C(17) C(16) H(18) -0.9(5) no
H(19) C(14) C(13) H(20) 5.0(5) no
